data_4070768
loop_
_publ_author_name
'Han, Ying-Feng'
'Huang, Yuan-Biao'
'Lin, Yue-Jian'
'Jin, Guo-Xin'

_publ_section_title
;
 Synthesis, Characterization, and Norbornene Polymerization Behavior of
 the Half-Sandwich Complexes [Cp*3M3(\m3-L)Cl3] and [Cp*M(2-SPyH)Cl2] (M =
 Ir, M = Rh, [L]3&#x2212;= 1,3,5-Triazine-2,4,6-trithiolato, 2-SPy =
 2-Pyridinethione)
;
_journal_issue 5
_journal_name_full Organometallics
_journal_page_first 961
_journal_paper_doi 10.1021/om7010003
_journal_volume 27
_journal_year 2008
_chemical_formula_sum 'C34 H46 Cl6 N3 Rh3 S3'
_chemical_formula_weight 1114.35
_chemical_name_systematic
; 
 ? 
;
_space_group_IT_number 14
_symmetry_cell_setting monoclinic
_symmetry_space_group_name_Hall '-P 2ybc'
_symmetry_space_group_name_H-M 'P 1 21/c 1'
_atom_sites_solution_hydrogens geom
_atom_sites_solution_primary direct
_atom_sites_solution_secondary difmap
_audit_creation_method SHELXL-97
_cell_angle_alpha 90.00
_cell_angle_beta 106.61(2)
_cell_angle_gamma 90.00
_cell_formula_units_Z 4
_cell_length_a 13.240(5)
_cell_length_b 24.318(6)
_cell_length_c 13.666(3)
_cell_measurement_reflns_used 1018
_cell_measurement_temperature 293(2)
_cell_measurement_theta_max 26.780
_cell_measurement_theta_min 3.040
_cell_volume 4216(2)
_computing_cell_refinement 'Bruker SMART'
_computing_data_collection 'Bruker SMART'
_computing_data_reduction 'Bruker SHELXTL'
_computing_molecular_graphics 'Bruker SHELXTL'
_computing_publication_material 'Bruker SHELXTL'
_computing_structure_refinement 'SHELXL-97 (Sheldrick, 1997)'
_computing_structure_solution 'SHELXS-97 (Sheldrick, 1990)'
_diffrn_ambient_temperature 293(2)
_diffrn_measured_fraction_theta_full 0.974
_diffrn_measured_fraction_theta_max 0.974
_diffrn_measurement_device_type 'CCD area detector'
_diffrn_measurement_method 'phi and omega scans'
_diffrn_radiation_monochromator graphite
_diffrn_radiation_source 'fine-focus sealed tube'
_diffrn_radiation_type MoK\a
_diffrn_radiation_wavelength 0.71073
_diffrn_reflns_av_R_equivalents 0.0312
_diffrn_reflns_av_sigmaI/netI 0.0403
_diffrn_reflns_limit_h_max 16
_diffrn_reflns_limit_h_min -16
_diffrn_reflns_limit_k_max 12
_diffrn_reflns_limit_k_min -31
_diffrn_reflns_limit_l_max 17
_diffrn_reflns_limit_l_min -17
_diffrn_reflns_number 23390
_diffrn_reflns_theta_full 27.19
_diffrn_reflns_theta_max 27.19
_diffrn_reflns_theta_min 1.67
_diffrn_standards_decay_% 7.32
_exptl_absorpt_coefficient_mu 1.718
_exptl_absorpt_correction_T_max 0.7826
_exptl_absorpt_correction_T_min 0.6733
_exptl_absorpt_correction_type multi-scan
_exptl_absorpt_process_details sadabs
_exptl_crystal_colour red
_exptl_crystal_density_diffrn 1.755
_exptl_crystal_density_method 'not measured'
_exptl_crystal_description prism
_exptl_crystal_F_000 2224
_exptl_crystal_size_max 0.25
_exptl_crystal_size_mid 0.20
_exptl_crystal_size_min 0.15
_refine_diff_density_max 1.421
_refine_diff_density_min -1.514
_refine_diff_density_rms 0.125
_refine_ls_extinction_method none
_refine_ls_goodness_of_fit_ref 1.042
_refine_ls_hydrogen_treatment constr
_refine_ls_matrix_type full
_refine_ls_number_parameters 457
_refine_ls_number_reflns 9142
_refine_ls_number_restraints 0
_refine_ls_restrained_S_all 1.042
_refine_ls_R_factor_all 0.0602
_refine_ls_R_factor_gt 0.0440
_refine_ls_shift/su_max 0.009
_refine_ls_shift/su_mean 0.000
_refine_ls_structure_factor_coef Fsqd
_refine_ls_weighting_details 'calc w=1/[\s^2^(Fo^2^)+(0.0722P)^2^+7.1425P] where P=(Fo^2^+2Fc^2^)/3'
_refine_ls_weighting_scheme calc
_refine_ls_wR_factor_gt 0.1205
_refine_ls_wR_factor_ref 0.1319
_reflns_number_gt 7215
_reflns_number_total 9142
_reflns_threshold_expression >2sigma(I)
_cod_data_source_file om7010003-file002.cif
_cod_data_source_block f70408a
_cod_depositor_comments
;
The following automatic conversions were performed:

'_symmetry_cell_setting' value 'Monoclinic' changed to 'monoclinic'
according to /home/saulius/struct/CIF-dictionaries/cif_core.dic
dictionary named 'cif_core.dic' version 2.4.1 from 2010-06-29.

Automatic conversion script
Id: cif_fix_values 1715 2011-07-08 13:25:40Z adriana 
;
_cod_original_sg_symbol_H-M P2(1)/c
_cod_database_code 4070768

loop_
_symmetry_equiv_pos_as_xyz
'x, y, z'
'-x, y+1/2, -z+1/2'
'-x, -y, -z'
'x, -y-1/2, z-1/2'

loop_
_atom_site_label
_atom_site_type_symbol
_atom_site_fract_x
_atom_site_fract_y
_atom_site_fract_z
_atom_site_U_iso_or_equiv
_atom_site_adp_type
_atom_site_occupancy
_atom_site_symmetry_multiplicity
_atom_site_calc_flag
_atom_site_refinement_flags
Rh1 Rh 0.35934(3) 0.551470(14) 0.27112(3) 0.03189(11) Uani 1 1 d .
Rh2 Rh 0.09433(3) 0.364528(17) 0.29441(3) 0.03726(12) Uani 1 1 d .
Rh3 Rh 0.46653(3) 0.334727(14) 0.13858(3) 0.03018(11) Uani 1 1 d .
S1 S 0.48782(11) 0.49225(5) 0.22711(11) 0.0422(3) Uani 1 1 d .
S2 S 0.15771(10) 0.45630(5) 0.35286(11) 0.0406(3) Uani 1 1 d .
S3 S 0.32102(11) 0.29484(5) 0.19305(11) 0.0411(3) Uani 1 1 d .
N1 N 0.3354(3) 0.46671(15) 0.2944(3) 0.0310(8) Uani 1 1 d .
N2 N 0.2449(3) 0.38198(16) 0.2755(3) 0.0327(8) Uani 1 1 d .
N3 N 0.3960(3) 0.39152(16) 0.2174(3) 0.0324(8) Uani 1 1 d .
Cl1 Cl 0.23146(14) 0.53327(7) 0.11030(11) 0.0595(4) Uani 1 1 d .
Cl2 Cl 0.17745(14) 0.32498(7) 0.45717(13) 0.0585(4) Uani 1 1 d .
Cl3 Cl 0.59153(12) 0.31368(7) 0.29897(11) 0.0557(4) Uani 1 1 d .
C1 C 0.4033(4) 0.44420(18) 0.2474(4) 0.0314(10) Uani 1 1 d .
C2 C 0.2559(4) 0.43525(19) 0.3045(3) 0.0305(9) Uani 1 1 d .
C3 C 0.3165(4) 0.36063(18) 0.2340(4) 0.0317(10) Uani 1 1 d .
C4 C 0.4541(5) 0.59810(19) 0.3962(4) 0.0425(12) Uani 1 1 d .
C5 C 0.4439(5) 0.6275(2) 0.3029(4) 0.0427(12) Uani 1 1 d .
C6 C 0.3365(5) 0.6388(2) 0.2574(4) 0.0434(12) Uani 1 1 d .
C7 C 0.2780(5) 0.6168(2) 0.3224(5) 0.0487(14) Uani 1 1 d .
C8 C 0.3525(5) 0.5930(2) 0.4098(4) 0.0481(14) Uani 1 1 d .
C9 C 0.5546(6) 0.5818(3) 0.4729(6) 0.075(2) Uani 1 1 d .
H9A H 0.5782 0.6111 0.5210 0.112 Uiso 1 1 calc R
H9B H 0.6072 0.5743 0.4388 0.112 Uiso 1 1 calc R
H9C H 0.5429 0.5494 0.5083 0.112 Uiso 1 1 calc R
C10 C 0.5312(6) 0.6457(3) 0.2614(6) 0.0644(18) Uani 1 1 d .
H10A H 0.5136 0.6371 0.1899 0.097 Uiso 1 1 calc R
H10B H 0.5950 0.6270 0.2969 0.097 Uiso 1 1 calc R
H10C H 0.5410 0.6846 0.2706 0.097 Uiso 1 1 calc R
C11 C 0.2922(6) 0.6692(3) 0.1581(5) 0.067(2) Uani 1 1 d .
H11A H 0.2844 0.7074 0.1719 0.100 Uiso 1 1 calc R
H11B H 0.2247 0.6540 0.1227 0.100 Uiso 1 1 calc R
H11C H 0.3393 0.6654 0.1166 0.100 Uiso 1 1 calc R
C12 C 0.1604(6) 0.6209(3) 0.3050(8) 0.083(2) Uani 1 1 d .
H12A H 0.1425 0.6063 0.3631 0.124 Uiso 1 1 calc R
H12B H 0.1248 0.6002 0.2452 0.124 Uiso 1 1 calc R
H12C H 0.1392 0.6587 0.2955 0.124 Uiso 1 1 calc R
C13 C 0.3251(8) 0.5691(3) 0.4993(5) 0.075(2) Uani 1 1 d .
H13A H 0.3769 0.5421 0.5315 0.113 Uiso 1 1 calc R
H13B H 0.2570 0.5519 0.4768 0.113 Uiso 1 1 calc R
H13C H 0.3236 0.5977 0.5472 0.113 Uiso 1 1 calc R
C14 C 0.0036(5) 0.3570(4) 0.1389(5) 0.0654(19) Uani 1 1 d .
C15 C 0.0083(5) 0.3051(3) 0.1851(6) 0.068(2) Uani 1 1 d .
C16 C -0.0398(5) 0.3110(3) 0.2663(6) 0.0679(19) Uani 1 1 d .
C17 C -0.0720(5) 0.3659(3) 0.2677(5) 0.0570(16) Uani 1 1 d .
C18 C -0.0463(5) 0.3947(3) 0.1874(5) 0.0571(16) Uani 1 1 d .
C19 C 0.0438(7) 0.3687(5) 0.0481(6) 0.111(4) Uani 1 1 d .
H19A H 0.0919 0.3402 0.0421 0.166 Uiso 1 1 calc R
H19B H 0.0796 0.4035 0.0574 0.166 Uiso 1 1 calc R
H19C H -0.0144 0.3698 -0.0128 0.166 Uiso 1 1 calc R
C20 C 0.0477(8) 0.2507(4) 0.1569(9) 0.119(4) Uani 1 1 d .
H20A H -0.0109 0.2293 0.1178 0.179 Uiso 1 1 calc R
H20B H 0.0834 0.2311 0.2180 0.179 Uiso 1 1 calc R
H20C H 0.0956 0.2572 0.1171 0.179 Uiso 1 1 calc R
C21 C -0.0564(8) 0.2659(4) 0.3360(9) 0.111(4) Uani 1 1 d .
H21A H -0.0605 0.2817 0.3991 0.166 Uiso 1 1 calc R
H21B H 0.0015 0.2406 0.3493 0.166 Uiso 1 1 calc R
H21C H -0.1209 0.2468 0.3039 0.166 Uiso 1 1 calc R
C22 C -0.1287(6) 0.3892(4) 0.3392(7) 0.089(3) Uani 1 1 d .
H22A H -0.2016 0.3787 0.3167 0.133 Uiso 1 1 calc R
H22B H -0.1235 0.4286 0.3398 0.133 Uiso 1 1 calc R
H22C H -0.0973 0.3753 0.4069 0.133 Uiso 1 1 calc R
C23 C -0.0690(7) 0.4536(4) 0.1565(7) 0.089(3) Uani 1 1 d .
H23A H -0.0107 0.4688 0.1370 0.134 Uiso 1 1 calc R
H23B H -0.0793 0.4741 0.2130 0.134 Uiso 1 1 calc R
H23C H -0.1316 0.4556 0.0999 0.134 Uiso 1 1 calc R
C24 C 0.3964(4) 0.3273(2) -0.0231(4) 0.0374(11) Uani 1 1 d .
C25 C 0.4486(4) 0.3792(2) -0.0012(4) 0.0384(11) Uani 1 1 d .
C26 C 0.5588(5) 0.3697(2) 0.0481(4) 0.0414(12) Uani 1 1 d .
C27 C 0.5732(4) 0.3118(2) 0.0521(4) 0.0409(12) Uani 1 1 d .
C28 C 0.4750(4) 0.28506(19) 0.0109(4) 0.0360(11) Uani 1 1 d .
C29 C 0.2838(5) 0.3173(3) -0.0782(5) 0.0540(14) Uani 1 1 d .
H29A H 0.2423 0.3481 -0.0688 0.081 Uiso 1 1 calc R
H29B H 0.2602 0.2847 -0.0517 0.081 Uiso 1 1 calc R
H29C H 0.2763 0.3125 -0.1497 0.081 Uiso 1 1 calc R
C30 C 0.3951(6) 0.4337(2) -0.0288(5) 0.0541(15) Uani 1 1 d .
H30A H 0.4042 0.4461 -0.0924 0.081 Uiso 1 1 calc R
H30B H 0.4256 0.4600 0.0237 0.081 Uiso 1 1 calc R
H30C H 0.3213 0.4298 -0.0353 0.081 Uiso 1 1 calc R
C31 C 0.6419(5) 0.4123(3) 0.0780(6) 0.0626(17) Uani 1 1 d .
H31A H 0.6926 0.4017 0.1407 0.094 Uiso 1 1 calc R
H31B H 0.6106 0.4468 0.0874 0.094 Uiso 1 1 calc R
H31C H 0.6763 0.4161 0.0254 0.094 Uiso 1 1 calc R
C32 C 0.6771(5) 0.2825(3) 0.0933(5) 0.0625(17) Uani 1 1 d .
H32A H 0.7207 0.3027 0.1501 0.094 Uiso 1 1 calc R
H32B H 0.7119 0.2799 0.0407 0.094 Uiso 1 1 calc R
H32C H 0.6649 0.2463 0.1153 0.094 Uiso 1 1 calc R
C33 C 0.4571(6) 0.2251(2) -0.0032(5) 0.0541(15) Uani 1 1 d .
H33A H 0.4667 0.2141 -0.0674 0.081 Uiso 1 1 calc R
H33B H 0.3865 0.2165 -0.0024 0.081 Uiso 1 1 calc R
H33C H 0.5064 0.2057 0.0512 0.081 Uiso 1 1 calc R
C34 C 0.8522(10) 0.5684(7) 0.3873(10) 0.140(5) Uani 1 1 d .
H34 H 0.8349 0.5952 0.4335 0.168 Uiso 1 1 calc R
Cl4 Cl 0.7528(3) 0.53290(19) 0.3186(4) 0.1647(16) Uani 1 1 d .
Cl5 Cl 0.9695(4) 0.5435(4) 0.4252(7) 0.328(6) Uani 1 1 d .
Cl6 Cl 0.8798(10) 0.5962(4) 0.2814(8) 0.364(5) Uani 1 1 d .

loop_
_atom_site_aniso_label
_atom_site_aniso_U_11
_atom_site_aniso_U_22
_atom_site_aniso_U_33
_atom_site_aniso_U_23
_atom_site_aniso_U_13
_atom_site_aniso_U_12
Rh1 0.0409(2) 0.02371(18) 0.0311(2) -0.00222(13) 0.01023(16) -0.00113(14)
Rh2 0.0341(2) 0.0387(2) 0.0405(2) -0.00555(16) 0.01321(17) -0.00796(16)
Rh3 0.0391(2) 0.02177(17) 0.0328(2) 0.00051(13) 0.01528(16) -0.00010(14)
S1 0.0469(7) 0.0288(6) 0.0588(8) -0.0101(5) 0.0281(6) -0.0110(5)
S2 0.0376(7) 0.0367(6) 0.0514(8) -0.0084(5) 0.0188(6) -0.0004(5)
S3 0.0541(8) 0.0249(5) 0.0520(8) -0.0070(5) 0.0276(6) -0.0084(5)
N1 0.036(2) 0.0242(17) 0.033(2) -0.0032(15) 0.0101(17) -0.0032(16)
N2 0.034(2) 0.0291(19) 0.038(2) -0.0069(16) 0.0151(17) -0.0062(16)
N3 0.037(2) 0.0249(18) 0.038(2) -0.0023(16) 0.0159(17) -0.0022(16)
Cl1 0.0672(10) 0.0614(9) 0.0384(7) 0.0001(6) -0.0031(7) -0.0059(8)
Cl2 0.0638(9) 0.0559(9) 0.0561(9) 0.0108(7) 0.0176(7) 0.0061(7)
Cl3 0.0588(9) 0.0655(9) 0.0408(7) 0.0061(6) 0.0108(6) 0.0105(7)
C1 0.035(2) 0.027(2) 0.034(2) -0.0013(18) 0.012(2) -0.0023(18)
C2 0.033(2) 0.030(2) 0.028(2) -0.0017(18) 0.0083(18) 0.0002(18)
C3 0.037(2) 0.026(2) 0.031(2) -0.0024(18) 0.0085(19) -0.0030(18)
C4 0.059(3) 0.023(2) 0.038(3) -0.0071(19) 0.001(2) -0.005(2)
C5 0.056(3) 0.025(2) 0.045(3) -0.004(2) 0.010(2) -0.005(2)
C6 0.058(3) 0.027(2) 0.043(3) 0.002(2) 0.012(3) 0.006(2)
C7 0.064(4) 0.028(2) 0.060(4) -0.003(2) 0.027(3) 0.008(2)
C8 0.079(4) 0.025(2) 0.044(3) -0.008(2) 0.023(3) -0.003(2)
C9 0.086(5) 0.041(3) 0.068(4) -0.003(3) -0.023(4) -0.005(3)
C10 0.083(5) 0.047(3) 0.076(5) -0.015(3) 0.043(4) -0.021(3)
C11 0.101(6) 0.039(3) 0.053(4) 0.016(3) 0.010(4) 0.010(3)
C12 0.066(5) 0.071(5) 0.121(7) -0.001(5) 0.042(5) 0.016(4)
C13 0.141(7) 0.049(4) 0.052(4) -0.001(3) 0.052(4) -0.012(4)
C14 0.048(4) 0.100(6) 0.044(3) -0.012(4) 0.007(3) -0.021(4)
C15 0.047(4) 0.078(5) 0.076(5) -0.037(4) 0.012(3) -0.021(3)
C16 0.052(4) 0.070(5) 0.079(5) -0.002(4) 0.015(3) -0.029(3)
C17 0.034(3) 0.078(5) 0.059(4) -0.018(3) 0.014(3) -0.015(3)
C18 0.038(3) 0.074(4) 0.051(3) -0.007(3) 0.000(3) -0.011(3)
C19 0.084(6) 0.204(13) 0.045(4) -0.011(6) 0.020(4) -0.022(7)
C20 0.089(7) 0.093(7) 0.167(10) -0.084(7) 0.021(6) -0.025(5)
C21 0.100(7) 0.088(6) 0.144(9) 0.012(6) 0.034(6) -0.054(6)
C22 0.047(4) 0.140(8) 0.084(6) -0.029(6) 0.027(4) -0.010(5)
C23 0.065(5) 0.099(6) 0.084(6) 0.024(5) -0.010(4) 0.001(4)
C24 0.052(3) 0.032(2) 0.030(2) 0.0031(19) 0.015(2) 0.002(2)
C25 0.056(3) 0.029(2) 0.034(2) 0.0050(19) 0.019(2) 0.004(2)
C26 0.052(3) 0.037(3) 0.040(3) 0.004(2) 0.020(2) -0.004(2)
C27 0.050(3) 0.041(3) 0.038(3) 0.004(2) 0.023(2) 0.006(2)
C28 0.050(3) 0.028(2) 0.036(3) -0.0011(19) 0.021(2) 0.003(2)
C29 0.054(4) 0.057(4) 0.047(3) 0.002(3) 0.009(3) -0.002(3)
C30 0.079(4) 0.033(3) 0.048(3) 0.008(2) 0.015(3) 0.008(3)
C31 0.067(4) 0.060(4) 0.070(4) -0.003(3) 0.034(4) -0.024(3)
C32 0.057(4) 0.072(4) 0.063(4) 0.013(3) 0.025(3) 0.022(3)
C33 0.087(5) 0.029(3) 0.054(3) -0.004(2) 0.032(3) 0.004(3)
C34 0.103(8) 0.215(16) 0.094(8) -0.031(9) 0.015(7) 0.013(9)
Cl4 0.112(2) 0.162(3) 0.207(4) -0.057(3) 0.026(3) 0.006(2)
Cl5 0.138(4) 0.484(14) 0.346(10) -0.199(9) 0.044(5) 0.027(6)
Cl6 0.518(16) 0.295(10) 0.275(10) 0.071(8) 0.109(10) 0.104(10)

loop_
_atom_type_symbol
_atom_type_description
_atom_type_scat_dispersion_real
_atom_type_scat_dispersion_imag
_atom_type_scat_source
C C 0.0033 0.0016 'International Tables Vol C Tables 4.2.6.8 and 6.1.1.4'
H H 0.0000 0.0000 'International Tables Vol C Tables 4.2.6.8 and 6.1.1.4'
N N 0.0061 0.0033 'International Tables Vol C Tables 4.2.6.8 and 6.1.1.4'
S S 0.1246 0.1234 'International Tables Vol C Tables 4.2.6.8 and 6.1.1.4'
Rh Rh -1.1178 0.9187 'International Tables Vol C Tables 4.2.6.8 and 6.1.1.4'
Cl Cl 0.1484 0.1585 'International Tables Vol C Tables 4.2.6.8 and 6.1.1.4'

loop_
_geom_angle_atom_site_label_1
_geom_angle_atom_site_label_2
_geom_angle_atom_site_label_3
_geom_angle
N1 Rh1 C4 118.33(17)
N1 Rh1 C5 154.13(19)
C4 Rh1 C5 39.2(2)
N1 Rh1 C6 161.9(2)
C4 Rh1 C6 65.2(2)
C5 Rh1 C6 38.3(2)
N1 Rh1 C7 124.03(19)
C4 Rh1 C7 65.2(2)
C5 Rh1 C7 64.9(2)
C6 Rh1 C7 39.2(2)
N1 Rh1 C8 106.00(18)
C4 Rh1 C8 38.4(2)
C5 Rh1 C8 64.6(2)
C6 Rh1 C8 64.9(2)
C7 Rh1 C8 38.8(2)
N1 Rh1 Cl1 82.06(11)
C4 Rh1 Cl1 158.47(14)
C5 Rh1 Cl1 122.41(15)
C6 Rh1 Cl1 93.31(16)
C7 Rh1 Cl1 98.45(18)
C8 Rh1 Cl1 133.62(18)
N1 Rh1 S1 66.85(11)
C4 Rh1 S1 102.71(17)
C5 Rh1 S1 101.50(16)
C6 Rh1 S1 130.95(16)
C7 Rh1 S1 166.13(17)
C8 Rh1 S1 134.25(18)
Cl1 Rh1 S1 91.40(6)
N2 Rh2 C17 159.6(2)
N2 Rh2 C14 100.2(2)
C17 Rh2 C14 64.5(3)
N2 Rh2 C18 120.8(2)
C17 Rh2 C18 38.9(3)
C14 Rh2 C18 38.3(3)
N2 Rh2 C16 148.9(2)
C17 Rh2 C16 38.3(3)
C14 Rh2 C16 64.4(3)
C18 Rh2 C16 64.7(3)
N2 Rh2 C15 112.2(2)
C17 Rh2 C15 64.9(3)
C14 Rh2 C15 38.3(3)
C18 Rh2 C15 64.7(3)
C16 Rh2 C15 39.0(3)
N2 Rh2 Cl2 89.73(12)
C17 Rh2 Cl2 110.2(2)
C14 Rh2 Cl2 151.0(2)
C18 Rh2 Cl2 148.69(19)
C16 Rh2 Cl2 93.4(2)
C15 Rh2 Cl2 112.8(2)
N2 Rh2 S2 67.04(11)
C17 Rh2 S2 106.53(19)
C14 Rh2 S2 116.7(2)
C18 Rh2 S2 93.50(19)
C16 Rh2 S2 143.5(2)
C15 Rh2 S2 154.9(2)
Cl2 Rh2 S2 92.28(6)
N3 Rh3 C24 116.93(18)
N3 Rh3 C26 116.07(18)
C24 Rh3 C26 65.8(2)
N3 Rh3 C25 99.80(17)
C24 Rh3 C25 38.87(19)
C26 Rh3 C25 39.2(2)
N3 Rh3 C28 155.29(18)
C24 Rh3 C28 39.21(19)
C26 Rh3 C28 65.49(19)
C25 Rh3 C28 65.16(18)
N3 Rh3 C27 153.73(18)
C24 Rh3 C27 64.7(2)
C26 Rh3 C27 38.5(2)
C25 Rh3 C27 64.3(2)
C28 Rh3 C27 38.5(2)
N3 Rh3 Cl3 87.93(12)
C24 Rh3 Cl3 155.14(14)
C26 Rh3 Cl3 104.69(16)
C25 Rh3 Cl3 142.52(16)
C28 Rh3 Cl3 116.10(14)
C27 Rh3 Cl3 93.25(15)
N3 Rh3 S3 66.83(11)
C24 Rh3 S3 97.64(15)
C26 Rh3 S3 163.02(16)
C25 Rh3 S3 124.86(16)
C28 Rh3 S3 104.56(14)
C27 Rh3 S3 139.24(15)
Cl3 Rh3 S3 92.00(6)
C1 S1 Rh1 80.01(17)
C2 S2 Rh2 80.00(16)
C3 S3 Rh3 80.36(17)
C2 N1 C1 117.6(4)
C2 N1 Rh1 136.4(3)
C1 N1 Rh1 100.0(3)
C3 N2 C2 117.8(4)
C3 N2 Rh2 140.8(3)
C2 N2 Rh2 100.4(3)
C1 N3 C3 117.8(4)
C1 N3 Rh3 140.6(3)
C3 N3 Rh3 101.4(3)
N3 C1 N1 122.0(4)
N3 C1 S1 127.0(4)
N1 C1 S1 110.9(3)
N1 C2 N2 122.6(4)
N1 C2 S2 125.4(4)
N2 C2 S2 112.0(3)
N2 C3 N3 122.0(4)
N2 C3 S3 126.8(4)
N3 C3 S3 111.2(3)
C8 C4 C5 108.0(5)
C8 C4 C9 125.0(6)
C5 C4 C9 126.6(6)
C8 C4 Rh1 72.3(3)
C5 C4 Rh1 70.6(3)
C9 C4 Rh1 128.5(4)
C6 C5 C4 108.5(5)
C6 C5 C10 124.6(6)
C4 C5 C10 126.8(6)
C6 C5 Rh1 71.1(3)
C4 C5 Rh1 70.2(3)
C10 C5 Rh1 126.6(4)
C5 C6 C7 108.0(5)
C5 C6 C11 125.3(6)
C7 C6 C11 126.7(6)
C5 C6 Rh1 70.6(3)
C7 C6 Rh1 70.4(3)
C11 C6 Rh1 124.9(4)
C8 C7 C6 107.5(5)
C8 C7 C12 126.1(6)
C6 C7 C12 126.3(6)
C8 C7 Rh1 71.6(3)
C6 C7 Rh1 70.4(3)
C12 C7 Rh1 126.0(5)
C4 C8 C7 108.0(5)
C4 C8 C13 127.3(6)
C7 C8 C13 124.7(7)
C4 C8 Rh1 69.4(3)
C7 C8 Rh1 69.6(3)
C13 C8 Rh1 127.9(4)
C18 C14 C15 109.9(6)
C18 C14 C19 126.2(9)
C15 C14 C19 123.8(8)
C18 C14 Rh2 71.3(4)
C15 C14 Rh2 71.9(4)
C19 C14 Rh2 125.0(5)
C14 C15 C16 106.6(7)
C14 C15 C20 130.3(8)
C16 C15 C20 123.1(9)
C14 C15 Rh2 69.8(4)
C16 C15 Rh2 70.2(4)
C20 C15 Rh2 127.6(6)
C17 C16 C15 107.9(7)
C17 C16 C21 125.7(8)
C15 C16 C21 126.4(8)
C17 C16 Rh2 70.1(4)
C15 C16 Rh2 70.8(4)
C21 C16 Rh2 126.2(6)
C16 C17 C18 108.5(6)
C16 C17 C22 125.3(7)
C18 C17 C22 126.1(7)
C16 C17 Rh2 71.6(4)
C18 C17 Rh2 71.1(3)
C22 C17 Rh2 125.4(5)
C14 C18 C17 107.0(7)
C14 C18 C23 125.0(7)
C17 C18 C23 127.9(7)
C14 C18 Rh2 70.3(4)
C17 C18 Rh2 70.0(4)
C23 C18 Rh2 125.7(5)
C25 C24 C28 107.5(5)
C25 C24 C29 127.3(5)
C28 C24 C29 125.0(5)
C25 C24 Rh3 70.7(3)
C28 C24 Rh3 70.6(3)
C29 C24 Rh3 127.7(4)
C24 C25 C26 108.7(4)
C24 C25 C30 124.2(5)
C26 C25 C30 127.1(5)
C24 C25 Rh3 70.4(3)
C26 C25 Rh3 70.3(3)
C30 C25 Rh3 126.4(4)
C27 C26 C25 106.5(5)
C27 C26 C31 127.1(6)
C25 C26 C31 126.1(5)
C27 C26 Rh3 71.2(3)
C25 C26 Rh3 70.5(3)
C31 C26 Rh3 128.2(4)
C26 C27 C28 110.0(5)
C26 C27 C32 125.5(6)
C28 C27 C32 124.5(5)
C26 C27 Rh3 70.3(3)
C28 C27 Rh3 70.5(3)
C32 C27 Rh3 126.0(4)
C27 C28 C24 107.2(4)
C27 C28 C33 126.7(5)
C24 C28 C33 125.9(5)
C27 C28 Rh3 71.0(3)
C24 C28 Rh3 70.2(3)
C33 C28 Rh3 127.9(4)
Cl5 C34 Cl4 122.2(10)
Cl5 C34 Cl6 90.1(8)
Cl4 C34 Cl6 93.1(8)

loop_
_geom_bond_atom_site_label_1
_geom_bond_atom_site_label_2
_geom_bond_distance
Rh1 N1 2.123(4)
Rh1 C4 2.135(5)
Rh1 C5 2.140(5)
Rh1 C6 2.146(5)
Rh1 C7 2.146(5)
Rh1 C8 2.172(5)
Rh1 Cl1 2.4011(16)
Rh1 S1 2.4320(15)
Rh2 N2 2.125(4)
Rh2 C17 2.127(6)
Rh2 C14 2.129(6)
Rh2 C18 2.142(6)
Rh2 C16 2.147(6)
Rh2 C15 2.156(6)
Rh2 Cl2 2.3842(17)
Rh2 S2 2.4371(14)
Rh3 N3 2.125(4)
Rh3 C24 2.145(5)
Rh3 C26 2.147(5)
Rh3 C25 2.149(5)
Rh3 C28 2.151(5)
Rh3 C27 2.157(5)
Rh3 Cl3 2.3941(16)
Rh3 S3 2.4549(15)
S1 C1 1.695(5)
S2 C2 1.696(5)
S3 C3 1.701(5)
N1 C2 1.341(6)
N1 C1 1.360(6)
N2 C3 1.340(6)
N2 C2 1.350(6)
N3 C1 1.340(6)
N3 C3 1.364(6)
C4 C8 1.415(9)
C4 C5 1.434(8)
C4 C9 1.493(8)
C5 C6 1.406(8)
C5 C10 1.493(8)
C6 C7 1.438(8)
C6 C11 1.509(8)
C7 C8 1.435(9)
C7 C12 1.509(9)
C8 C13 1.490(8)
C14 C18 1.402(10)
C14 C15 1.405(11)
C14 C19 1.511(10)
C15 C16 1.436(10)
C15 C20 1.511(11)
C16 C17 1.404(10)
C16 C21 1.508(11)
C17 C18 1.422(10)
C17 C22 1.504(9)
C18 C23 1.500(11)
C24 C25 1.429(7)
C24 C28 1.442(7)
C24 C29 1.486(8)
C25 C26 1.441(8)
C25 C30 1.498(7)
C26 C27 1.419(7)
C26 C31 1.481(8)
C27 C28 1.419(8)
C27 C32 1.508(8)
C28 C33 1.482(7)
C34 Cl5 1.608(14)
C34 Cl4 1.628(13)
C34 Cl6 1.728(16)
